data_4349840
loop_
_publ_author_name
'Oliveira, Willian X. C.'
'Pereira, Cynthia L. M.'
'Pinheiro, Carlos B.'
'Lloret, Francesc'
'Julve, Miguel'

_publ_section_title
;
 Towards oxalate-bridged iron(ii), cobalt(ii), nickel(ii) and zinc(ii)
 complexes through oxotris(oxalato)niobate(v): an open air non-oxidizing
 synthetic route
;
_journal_issue 6
_journal_name_full 'Inorganic Chemistry Frontiers'
_journal_page_first 1294
_journal_paper_doi 10.1039/C8QI00191J
_journal_volume 5
_journal_year 2018
_chemical_formula_sum 'C62 H60 Cl2 Co2 N8 O14 S2'
_chemical_formula_weight 1394.06
_space_group_crystal_system triclinic
_space_group_IT_number 2
_space_group_name_Hall '-P 1'
_space_group_name_H-M_alt 'P -1'
_atom_sites_solution_hydrogens geom
_audit_creation_method SHELXL-2014/7
_audit_update_record
;
2018-01-19 deposited with the CCDC.
2018-03-28 downloaded from the CCDC.
;
_cell_angle_alpha 82.207(8)
_cell_angle_beta 84.709(8)
_cell_angle_gamma 71.837(9)
_cell_formula_units_Z 1
_cell_length_a 10.3328(10)
_cell_length_b 12.2165(12)
_cell_length_c 13.0629(12)
_cell_measurement_reflns_used 4987
_cell_measurement_temperature 298(2)
_cell_measurement_theta_max 22.4790
_cell_measurement_theta_min 2.3460
_cell_volume 1550.1(3)
_computing_cell_refinement 'CysAlisPro 171.37.34b'
_computing_data_collection 'Collect (Bruker AXS BV, 1997-2004)'
_computing_data_reduction 'CysAlisPro 171.37.34b'
_computing_structure_refinement 'SHELXL-2014/7 (Sheldrick, 2014)'
_computing_structure_solution 'SuperFlip (Palatinus & Chapius, 2007)'
_diffrn_ambient_temperature 298(2)
_diffrn_measured_fraction_theta_full 0.999
_diffrn_measured_fraction_theta_max 0.999
_diffrn_measurement_device_type 'Saxi-CrysAlisPro-abstract goniometer imported S'
_diffrn_measurement_method '\w and \p scans'
_diffrn_radiation_type MoK\a
_diffrn_radiation_wavelength 0.71073
_diffrn_reflns_av_R_equivalents 0.0653
_diffrn_reflns_av_unetI/netI 0.0458
_diffrn_reflns_Laue_measured_fraction_full 0.999
_diffrn_reflns_Laue_measured_fraction_max 0.999
_diffrn_reflns_limit_h_max 12
_diffrn_reflns_limit_h_min -12
_diffrn_reflns_limit_k_max 15
_diffrn_reflns_limit_k_min -15
_diffrn_reflns_limit_l_max 16
_diffrn_reflns_limit_l_min -16
_diffrn_reflns_number 43439
_diffrn_reflns_point_group_measured_fraction_full 0.999
_diffrn_reflns_point_group_measured_fraction_max 0.999
_diffrn_reflns_theta_full 25.242
_diffrn_reflns_theta_max 26.369
_diffrn_reflns_theta_min 2.282
_diffrn_source 'Enhance (Mo) X-ray Source'
_exptl_absorpt_coefficient_mu 0.761
_exptl_absorpt_correction_T_max 1.00000
_exptl_absorpt_correction_T_min 0.92458
_exptl_absorpt_correction_type multi-scan
_exptl_absorpt_process_details
;
'Thu Jun 18 12:11:23 2015'
;
_exptl_crystal_colour Plate
_exptl_crystal_density_diffrn 1.493
_exptl_crystal_density_meas Pink
_exptl_crystal_description
;
'Thu Jun 18 12:11:23 2015'
;
_exptl_crystal_F_000 720
_exptl_crystal_size_max 0.200
_exptl_crystal_size_mid 0.160
_exptl_crystal_size_min 0.080
_refine_diff_density_max 0.567
_refine_diff_density_min -0.416
_refine_diff_density_rms 0.071
_refine_ls_extinction_method none
_refine_ls_goodness_of_fit_ref 1.056
_refine_ls_hydrogen_treatment constr
_refine_ls_matrix_type full
_refine_ls_number_parameters 422
_refine_ls_number_reflns 6331
_refine_ls_number_restraints 0
_refine_ls_restrained_S_all 1.056
_refine_ls_R_factor_all 0.0818
_refine_ls_R_factor_gt 0.0506
_refine_ls_shift/su_max 0.001
_refine_ls_shift/su_mean 0.000
_refine_ls_structure_factor_coef Fsqd
_refine_ls_weighting_details 'w=1/[\s^2^(Fo^2^)+(0.0611P)^2^+1.3647P] where P=(Fo^2^+2Fc^2^)/3'
_refine_ls_weighting_scheme calc
_refine_ls_wR_factor_gt 0.1205
_refine_ls_wR_factor_ref 0.1409
_reflns_Friedel_coverage 0.000
_reflns_number_gt 4523
_reflns_number_total 6331
_reflns_threshold_expression 'I > 2\s(I)'
_cod_data_source_file c8qi00191j2.cif
_cod_data_source_block shelx_CCDC2
_cod_database_code 4349840
_shelx_shelxl_version_number 2014/7
_shelx_space_group_comment
;
The symmetry employed for this shelxl refinement is uniquely defined
by the following loop, which should always be used as a source of
symmetry information in preference to the above space-group names.
They are only intended as comments.
;
_shelx_estimated_absorpt_t_min 0.863
_shelx_estimated_absorpt_t_max 0.942

loop_
_space_group_symop_operation_xyz
'x, y, z'
'-x, -y, -z'

loop_
_atom_site_label
_atom_site_type_symbol
_atom_site_fract_x
_atom_site_fract_y
_atom_site_fract_z
_atom_site_U_iso_or_equiv
_atom_site_adp_type
_atom_site_occupancy
_atom_site_site_symmetry_order
_atom_site_calc_flag
_atom_site_refinement_flags_posn
_atom_site_refinement_flags_adp
_atom_site_refinement_flags_occupancy
_atom_site_disorder_assembly
_atom_site_disorder_group
C1 C 0.4267(3) 0.5278(3) 0.4812(2) 0.0302(6) Uani 1 1 d . . . . .
C2 C 0.5562(5) 0.8915(4) 0.1930(3) 0.0679(11) Uani 1 1 d . . . . .
H2A H 0.6265 0.8404 0.2353 0.102 Uiso 1 1 calc R U . . .
H2B H 0.4976 0.9502 0.2326 0.102 Uiso 1 1 calc R U . . .
H2C H 0.5968 0.9274 0.1342 0.102 Uiso 1 1 calc R U . . .
C3 C 0.4750(4) 0.8241(3) 0.1569(3) 0.0514(9) Uani 1 1 d . . . . .
C4 C 0.3753(5) 0.8785(4) 0.0828(3) 0.0681(12) Uani 1 1 d . . . . .
H4 H 0.3594 0.9565 0.0587 0.082 Uiso 1 1 calc R U . . .
C5 C 0.3031(4) 0.8170(4) 0.0471(3) 0.0727(13) Uani 1 1 d . . . . .
H5 H 0.2343 0.8542 0.0018 0.087 Uiso 1 1 calc R U . . .
C6 C 0.3316(3) 0.6990(4) 0.0778(3) 0.0552(10) Uani 1 1 d . . . . .
C7 C 0.2667(4) 0.6266(5) 0.0384(3) 0.0654(12) Uani 1 1 d . . . . .
H7 H 0.1948 0.6604 -0.0049 0.078 Uiso 1 1 calc R U . . .
C8 C 0.3070(4) 0.5120(5) 0.0625(3) 0.0658(12) Uani 1 1 d . . . . .
H8 H 0.2626 0.4674 0.0358 0.079 Uiso 1 1 calc R U . . .
C9 C 0.4174(4) 0.4562(4) 0.1286(3) 0.0507(9) Uani 1 1 d . . . . .
C10 C 0.4705(4) 0.3361(4) 0.1500(3) 0.0612(11) Uani 1 1 d . . . . .
H10 H 0.4291 0.2878 0.1258 0.073 Uiso 1 1 calc R U . . .
C11 C 0.5823(5) 0.2902(4) 0.2060(3) 0.0593(10) Uani 1 1 d . . . . .
H11 H 0.6208 0.2102 0.2170 0.071 Uiso 1 1 calc R U . . .
C12 C 0.6408(4) 0.3630(3) 0.2477(3) 0.0475(8) Uani 1 1 d . . . . .
C13 C 0.7714(4) 0.3103(3) 0.3018(3) 0.0618(11) Uani 1 1 d . . . . .
H13A H 0.7978 0.3703 0.3266 0.093 Uiso 1 1 calc R U . . .
H13B H 0.8416 0.2710 0.2543 0.093 Uiso 1 1 calc R U . . .
H13C H 0.7585 0.2559 0.3591 0.093 Uiso 1 1 calc R U . . .
C14 C 0.4796(3) 0.5246(3) 0.1728(2) 0.0406(8) Uani 1 1 d . . . . .
C15 C 0.4346(3) 0.6478(3) 0.1478(2) 0.0429(8) Uani 1 1 d . . . . .
C16 C 0.8685(4) 0.5467(4) 0.1388(3) 0.0531(9) Uani 1 1 d . . . . .
H16A H 0.7737 0.5517 0.1423 0.080 Uiso 1 1 calc R U . . .
H16B H 0.9228 0.4701 0.1250 0.080 Uiso 1 1 calc R U . . .
H16C H 0.8858 0.6024 0.0843 0.080 Uiso 1 1 calc R U . . .
C17 C 0.9047(3) 0.5714(3) 0.2393(2) 0.0397(7) Uani 1 1 d . . . . .
C18 C 1.0419(3) 0.5473(3) 0.2615(3) 0.0507(9) Uani 1 1 d . . . . .
H18 H 1.1104 0.5107 0.2151 0.061 Uiso 1 1 calc R U . . .
C19 C 1.0754(3) 0.5765(3) 0.3492(3) 0.0502(9) Uani 1 1 d . . . . .
H19 H 1.1664 0.5583 0.3643 0.060 Uiso 1 1 calc R U . . .
C20 C 0.9712(3) 0.6349(3) 0.4177(3) 0.0409(8) Uani 1 1 d . . . . .
C21 C 0.9980(4) 0.6746(4) 0.5091(3) 0.0548(10) Uani 1 1 d . . . . .
H21 H 1.0876 0.6585 0.5271 0.066 Uiso 1 1 calc R U . . .
C22 C 0.8953(4) 0.7349(4) 0.5694(3) 0.0543(10) Uani 1 1 d . . . . .
H22 H 0.9149 0.7596 0.6288 0.065 Uiso 1 1 calc R U . . .
C23 C 0.7559(4) 0.7618(3) 0.5438(3) 0.0438(8) Uani 1 1 d . . . . .
C24 C 0.6450(4) 0.8303(3) 0.5999(3) 0.0556(10) Uani 1 1 d . . . . .
H24 H 0.6594 0.8572 0.6598 0.067 Uiso 1 1 calc R U . . .
C25 C 0.5174(4) 0.8574(3) 0.5673(3) 0.0555(10) Uani 1 1 d . . . . .
H25 H 0.4447 0.9055 0.6032 0.067 Uiso 1 1 calc R U . . .
C26 C 0.4941(3) 0.8130(3) 0.4791(3) 0.0458(8) Uani 1 1 d . . . . .
C27 C 0.3533(4) 0.8480(4) 0.4394(3) 0.0616(11) Uani 1 1 d . . . . .
H27A H 0.3441 0.9105 0.3848 0.092 Uiso 1 1 calc R U . . .
H27B H 0.2869 0.8727 0.4947 0.092 Uiso 1 1 calc R U . . .
H27C H 0.3390 0.7830 0.4134 0.092 Uiso 1 1 calc R U . . .
C28 C 0.7262(3) 0.7200(3) 0.4571(2) 0.0343(7) Uani 1 1 d . . . . .
C29 C 0.8363(3) 0.6549(3) 0.3924(2) 0.0332(7) Uani 1 1 d . . . . .
N1 N 0.5884(3) 0.4784(2) 0.23375(19) 0.0375(6) Uani 1 1 d . . . . .
N2 N 0.5010(3) 0.7125(3) 0.1908(2) 0.0415(6) Uani 1 1 d . . . . .
N3 N 0.8039(2) 0.6197(2) 0.30541(19) 0.0347(6) Uani 1 1 d . . . . .
N4 N 0.5970(2) 0.7427(2) 0.42612(19) 0.0358(6) Uani 1 1 d . . . . .
O1 O 0.66691(19) 0.49490(19) 0.46078(15) 0.0361(5) Uani 1 1 d . . . . .
O2 O 0.4139(2) 0.59026(19) 0.39599(16) 0.0371(5) Uani 1 1 d . . . . .
Co1 Co 0.59968(4) 0.61265(4) 0.32512(3) 0.03432(15) Uani 1 1 d . . . . .
Cl1 Cl 0.15677(10) 0.19726(9) 0.11127(8) 0.0593(3) Uani 1 1 d . . . . .
O3 O 0.1921(5) 0.1133(4) 0.1972(3) 0.1245(16) Uani 1 1 d . . . . .
O4 O 0.0434(7) 0.1909(8) 0.0754(6) 0.222(4) Uani 1 1 d . . . . .
O5 O 0.1369(6) 0.3052(4) 0.1449(5) 0.159(2) Uani 1 1 d . . . . .
O6 O 0.2630(5) 0.1799(4) 0.0358(4) 0.1393(19) Uani 1 1 d . . . . .
O7 O 0.7689(5) 1.0200(5) 0.2951(5) 0.164(2) Uani 1 1 d . . . . .
S1A S 0.88038(15) 0.91905(19) 0.28383(15) 0.0759(8) Uani 0.775(6) 1 d . . P A 1
S1B S 0.8806(9) 1.0039(10) 0.2473(11) 0.137(5) Uani 0.225(6) 1 d . . P A 2
C30 C 0.9446(9) 0.9192(9) 0.1586(6) 0.173(4) Uani 1 1 d . . . . .
H30A H 1.0416 0.9038 0.1571 0.260 Uiso 1 1 calc R U . A 1
H30B H 0.9041 0.9935 0.1210 0.260 Uiso 1 1 calc R U . A 1
H30C H 0.9240 0.8603 0.1272 0.260 Uiso 1 1 calc R U . A 1
C31 C 1.0212(9) 0.9408(9) 0.3373(7) 0.191(5) Uani 1 1 d . . . . .
H31A H 1.0358 1.0114 0.3042 0.286 Uiso 1 1 calc R U . A 1
H31B H 1.1014 0.8769 0.3264 0.286 Uiso 1 1 calc R U . A 1
H31C H 1.0026 0.9459 0.4101 0.286 Uiso 1 1 calc R U . A 1

loop_
_atom_site_aniso_label
_atom_site_aniso_U_11
_atom_site_aniso_U_22
_atom_site_aniso_U_33
_atom_site_aniso_U_23
_atom_site_aniso_U_13
_atom_site_aniso_U_12
C1 0.0251(15) 0.0348(16) 0.0329(16) -0.0109(13) -0.0032(12) -0.0089(13)
C2 0.084(3) 0.052(3) 0.064(3) -0.003(2) 0.003(2) -0.019(2)
C3 0.058(2) 0.044(2) 0.0425(19) 0.0016(16) -0.0038(17) -0.0047(17)
C4 0.073(3) 0.054(3) 0.055(2) 0.002(2) -0.007(2) 0.010(2)
C5 0.054(2) 0.090(4) 0.051(2) -0.004(2) -0.015(2) 0.012(2)
C6 0.0351(18) 0.084(3) 0.0361(18) -0.0060(18) -0.0035(15) -0.0023(18)
C7 0.0359(19) 0.119(4) 0.041(2) -0.011(2) -0.0092(16) -0.020(2)
C8 0.048(2) 0.120(4) 0.043(2) -0.021(2) -0.0021(17) -0.042(3)
C9 0.0451(19) 0.085(3) 0.0344(17) -0.0164(18) 0.0050(15) -0.036(2)
C10 0.073(3) 0.076(3) 0.053(2) -0.019(2) 0.007(2) -0.048(2)
C11 0.081(3) 0.056(2) 0.053(2) -0.0135(19) 0.005(2) -0.037(2)
C12 0.055(2) 0.044(2) 0.0451(19) -0.0064(16) -0.0052(16) -0.0158(17)
C13 0.066(3) 0.047(2) 0.065(3) -0.0076(19) -0.016(2) -0.0022(19)
C14 0.0358(17) 0.060(2) 0.0297(16) -0.0106(15) 0.0018(13) -0.0189(16)
C15 0.0317(16) 0.063(2) 0.0306(16) -0.0086(15) 0.0011(13) -0.0092(15)
C16 0.048(2) 0.070(3) 0.0398(19) -0.0134(18) 0.0054(16) -0.0151(18)
C17 0.0352(16) 0.0432(19) 0.0391(17) -0.0036(14) 0.0037(13) -0.0115(14)
C18 0.0328(17) 0.063(2) 0.053(2) -0.0111(18) 0.0096(15) -0.0112(16)
C19 0.0275(16) 0.062(2) 0.060(2) -0.0030(18) -0.0046(15) -0.0128(16)
C20 0.0338(16) 0.046(2) 0.0448(18) -0.0008(15) -0.0071(14) -0.0161(15)
C21 0.046(2) 0.070(3) 0.053(2) -0.0063(19) -0.0204(18) -0.0195(19)
C22 0.059(2) 0.067(3) 0.043(2) -0.0099(18) -0.0177(18) -0.023(2)
C23 0.052(2) 0.045(2) 0.0368(17) -0.0052(15) -0.0042(15) -0.0175(16)
C24 0.068(3) 0.061(2) 0.0412(19) -0.0173(18) 0.0016(18) -0.020(2)
C25 0.058(2) 0.052(2) 0.049(2) -0.0158(18) 0.0129(18) -0.0067(18)
C26 0.0382(18) 0.045(2) 0.051(2) -0.0085(16) 0.0087(15) -0.0108(15)
C27 0.0383(19) 0.063(3) 0.075(3) -0.012(2) 0.0067(18) -0.0037(18)
C28 0.0331(15) 0.0356(17) 0.0346(16) -0.0024(13) -0.0010(13) -0.0119(13)
C29 0.0309(15) 0.0382(18) 0.0322(15) -0.0016(13) -0.0029(12) -0.0135(13)
N1 0.0335(13) 0.0476(17) 0.0335(13) -0.0055(12) -0.0026(11) -0.0148(12)
N2 0.0348(14) 0.0486(18) 0.0364(14) -0.0027(12) -0.0006(11) -0.0070(12)
N3 0.0299(13) 0.0418(15) 0.0330(13) -0.0026(11) -0.0005(10) -0.0127(11)
N4 0.0326(13) 0.0384(15) 0.0353(13) -0.0052(11) 0.0017(11) -0.0097(11)
O1 0.0250(10) 0.0458(13) 0.0367(11) -0.0020(10) -0.0018(9) -0.0105(9)
O2 0.0271(10) 0.0460(13) 0.0363(12) 0.0032(10) -0.0067(9) -0.0103(9)
Co1 0.0274(2) 0.0440(3) 0.0330(2) -0.00337(18) -0.00415(16) -0.01257(18)
Cl1 0.0623(6) 0.0517(6) 0.0617(6) -0.0106(5) 0.0014(5) -0.0139(5)
O3 0.187(5) 0.101(3) 0.072(2) 0.001(2) -0.012(3) -0.027(3)
O4 0.163(5) 0.357(10) 0.196(6) 0.000(6) -0.086(5) -0.145(6)
O5 0.196(5) 0.072(3) 0.204(6) -0.058(3) 0.050(4) -0.033(3)
O6 0.149(4) 0.112(3) 0.121(3) -0.015(3) 0.069(3) -0.009(3)
O7 0.078(3) 0.137(4) 0.271(7) -0.092(5) 0.035(4) -0.006(3)
S1A 0.0561(9) 0.0532(14) 0.1139(14) 0.0105(9) -0.0013(8) -0.0195(7)
S1B 0.088(6) 0.089(8) 0.228(12) -0.020(8) -0.017(6) -0.014(5)
C30 0.139(7) 0.261(12) 0.134(7) -0.080(8) 0.041(6) -0.070(7)
C31 0.160(8) 0.260(12) 0.189(9) 0.066(8) -0.096(7) -0.131(8)

loop_
_atom_type_symbol
_atom_type_description
_atom_type_scat_dispersion_real
_atom_type_scat_dispersion_imag
_atom_type_scat_source
C C 0.0033 0.0016 'International Tables Vol C Tables 4.2.6.8 and 6.1.1.4'
H H 0.0000 0.0000 'International Tables Vol C Tables 4.2.6.8 and 6.1.1.4'
N N 0.0061 0.0033 'International Tables Vol C Tables 4.2.6.8 and 6.1.1.4'
O O 0.0106 0.0060 'International Tables Vol C Tables 4.2.6.8 and 6.1.1.4'
Co Co 0.3494 0.9721 'International Tables Vol C Tables 4.2.6.8 and 6.1.1.4'
Cl Cl 0.1484 0.1585 'International Tables Vol C Tables 4.2.6.8 and 6.1.1.4'
S S 0.1246 0.1234 'International Tables Vol C Tables 4.2.6.8 and 6.1.1.4'

loop_
_geom_angle_atom_site_label_1
_geom_angle_atom_site_label_2
_geom_angle_atom_site_label_3
_geom_angle
_geom_angle_site_symmetry_1
_geom_angle_site_symmetry_3
O1 C1 O2 126.7(3) 2_666 .
O1 C1 C1 116.2(3) 2_666 2_666
O2 C1 C1 117.1(3) . 2_666
N2 C3 C4 120.8(4) . .
N2 C3 C2 119.4(3) . .
C4 C3 C2 119.7(4) . .
C5 C4 C3 120.3(4) . .
C4 C5 C6 120.4(4) . .
C5 C6 C15 117.4(4) . .
C5 C6 C7 123.8(4) . .
C15 C6 C7 118.8(4) . .
C8 C7 C6 121.5(4) . .
C7 C8 C9 121.2(4) . .
C10 C9 C14 117.3(3) . .
C10 C9 C8 123.6(4) . .
C14 C9 C8 119.1(4) . .
C11 C10 C9 119.8(3) . .
C10 C11 C12 120.3(4) . .
N1 C12 C11 121.7(3) . .
N1 C12 C13 119.0(3) . .
C11 C12 C13 119.1(4) . .
N1 C14 C9 122.9(3) . .
N1 C14 C15 117.5(3) . .
C9 C14 C15 119.4(3) . .
N2 C15 C6 122.2(4) . .
N2 C15 C14 117.9(3) . .
C6 C15 C14 119.9(3) . .
N3 C17 C18 121.3(3) . .
N3 C17 C16 118.2(3) . .
C18 C17 C16 120.4(3) . .
C19 C18 C17 120.8(3) . .
C18 C19 C20 119.4(3) . .
C29 C20 C19 117.2(3) . .
C29 C20 C21 119.9(3) . .
C19 C20 C21 122.9(3) . .
C22 C21 C20 120.7(3) . .
C21 C22 C23 121.2(3) . .
C28 C23 C24 116.8(3) . .
C28 C23 C22 119.3(3) . .
C24 C23 C22 123.9(3) . .
C25 C24 C23 120.3(3) . .
C24 C25 C26 120.2(3) . .
N4 C26 C25 121.2(3) . .
N4 C26 C27 118.4(3) . .
C25 C26 C27 120.3(3) . .
N4 C28 C23 123.4(3) . .
N4 C28 C29 117.0(3) . .
C23 C28 C29 119.6(3) . .
N3 C29 C20 122.6(3) . .
N3 C29 C28 118.1(2) . .
C20 C29 C28 119.2(3) . .
C12 N1 C14 117.8(3) . .
C12 N1 Co1 131.3(2) . .
C14 N1 Co1 108.1(2) . .
C3 N2 C15 118.6(3) . .
C3 N2 Co1 131.2(2) . .
C15 N2 Co1 109.0(2) . .
C17 N3 C29 118.4(3) . .
C17 N3 Co1 130.2(2) . .
C29 N3 Co1 109.08(18) . .
C26 N4 C28 118.0(3) . .
C26 N4 Co1 131.4(2) . .
C28 N4 Co1 107.95(19) . .
C1 O1 Co1 114.69(18) 2_666 .
C1 O2 Co1 114.48(17) . .
N3 Co1 O2 161.19(9) . .
N3 Co1 N2 105.25(10) . .
O2 Co1 N2 92.54(9) . .
N3 Co1 O1 85.52(9) . .
O2 Co1 O1 77.36(8) . .
N2 Co1 O1 168.16(9) . .
N3 Co1 N4 77.61(10) . .
O2 Co1 N4 92.37(9) . .
N2 Co1 N4 104.10(10) . .
O1 Co1 N4 82.73(9) . .
N3 Co1 N1 106.79(10) . .
O2 Co1 N1 82.65(9) . .
N2 Co1 N1 77.55(10) . .
O1 Co1 N1 94.84(9) . .
N4 Co1 N1 174.85(9) . .
O4 Cl1 O6 111.4(4) . .
O4 Cl1 O5 111.2(5) . .
O6 Cl1 O5 108.0(3) . .
O4 Cl1 O3 108.5(4) . .
O6 Cl1 O3 110.3(3) . .
O5 Cl1 O3 107.4(3) . .
O7 S1A C30 110.3(5) . .
O7 S1A C31 106.5(5) . .
C30 S1A C31 96.8(5) . .
O7 S1B C30 128.3(9) . .
O7 S1B C31 110.5(10) . .
C30 S1B C31 96.9(7) . .

loop_
_geom_bond_atom_site_label_1
_geom_bond_atom_site_label_2
_geom_bond_distance
_geom_bond_site_symmetry_2
C1 O1 1.250(3) 2_666
C1 O2 1.254(4) .
C1 C1 1.550(5) 2_666
C2 C3 1.487(6) .
C3 N2 1.325(5) .
C3 C4 1.422(5) .
C4 C5 1.359(7) .
C5 C6 1.388(6) .
C6 C15 1.405(5) .
C6 C7 1.433(6) .
C7 C8 1.332(7) .
C8 C9 1.431(6) .
C9 C10 1.396(6) .
C9 C14 1.407(5) .
C10 C11 1.350(6) .
C11 C12 1.407(5) .
C12 N1 1.337(4) .
C12 C13 1.499(5) .
C14 N1 1.366(4) .
C14 C15 1.430(5) .
C15 N2 1.394(4) .
C16 C17 1.491(5) .
C17 N3 1.330(4) .
C17 C18 1.404(5) .
C18 C19 1.350(5) .
C19 C20 1.409(5) .
C20 C29 1.401(4) .
C20 C21 1.428(5) .
C21 C22 1.343(5) .
C22 C23 1.434(5) .
C23 C28 1.399(4) .
C23 C24 1.401(5) .
C24 C25 1.350(5) .
C25 C26 1.407(5) .
C26 N4 1.343(4) .
C26 C27 1.504(5) .
C28 N4 1.364(4) .
C28 C29 1.443(4) .
C29 N3 1.371(4) .
N1 Co1 2.192(3) .
N2 Co1 2.140(3) .
N3 Co1 2.129(2) .
N4 Co1 2.190(3) .
O1 C1 1.250(3) 2_666
O1 Co1 2.146(2) .
O2 Co1 2.133(2) .
Cl1 O4 1.329(5) .
Cl1 O6 1.391(4) .
Cl1 O5 1.395(4) .
Cl1 O3 1.405(4) .
O7 S1B 1.233(11) .
O7 S1A 1.415(5) .
S1A C30 1.708(8) .
S1A C31 1.777(7) .
S1B C30 1.615(13) .
S1B C31 1.859(12) .
